data_4070759
loop_
_publ_author_name
'Eckensberger, U. David'
'Kunz, Kerstin'
'Bolte, Michael'
'Lerner, Hans-Wolfram'
'Wagner, Matthias'

_publ_section_title
;
 Synthesis and Structural Characterization of the Diborylated
 Organometallics
 1,3-Bis(dibromoboryl)-1&#x2032;,2&#x2032;,3&#x2032;,4&#x2032;,5&#x2032;-(pentamethyl)ferrocene
 and 1,3-Bis(dibromoboryl)cymantrene
;
_journal_issue 4
_journal_name_full Organometallics
_journal_page_first 764
_journal_paper_doi 10.1021/om700995q
_journal_volume 27
_journal_year 2008
_chemical_formula_sum 'C8 H3 B2 Br4 Mn O3'
_chemical_formula_weight 543.30
_chemical_name_systematic ?
_space_group_IT_number 2
_symmetry_cell_setting triclinic
_symmetry_space_group_name_Hall '-P 1'
_symmetry_space_group_name_H-M 'P -1'
_atom_sites_solution_hydrogens geom
_atom_sites_solution_primary direct
_atom_sites_solution_secondary difmap
_audit_creation_method SHELXL-97
_cell_angle_alpha 100.226(14)
_cell_angle_beta 105.977(14)
_cell_angle_gamma 105.209(13)
_cell_formula_units_Z 2
_cell_length_a 6.7882(11)
_cell_length_b 10.6733(19)
_cell_length_c 11.313(2)
_cell_measurement_reflns_used 6244
_cell_measurement_temperature 173(2)
_cell_measurement_theta_max 25.7
_cell_measurement_theta_min 3.7
_cell_volume 732.3(2)
_computing_cell_refinement 'X-Area (Stoe & Cie, 2001)'
_computing_data_collection 'X-Area (Stoe & Cie, 2001)'
_computing_data_reduction 'X-Area (Stoe & Cie, 2001)'
_computing_molecular_graphics 'XP in SHELXTL-Plus (Sheldrick, 1991)'
_computing_structure_refinement 'SHELXL-97 (Sheldrick, 1997)'
_computing_structure_solution 'SHELXS-97 (Sheldrick, 1990)'
_diffrn_ambient_temperature 173(2)
_diffrn_measured_fraction_theta_full 0.994
_diffrn_measured_fraction_theta_max 0.987
_diffrn_measurement_device_type 'STOE IPDS II two-circle-diffractometer'
_diffrn_measurement_method \w
_diffrn_radiation_monochromator graphite
_diffrn_radiation_source 'fine-focus sealed tube'
_diffrn_radiation_type MoK\a
_diffrn_radiation_wavelength 0.71073
_diffrn_reflns_av_R_equivalents 0.0852
_diffrn_reflns_av_sigmaI/netI 0.0675
_diffrn_reflns_limit_h_max 7
_diffrn_reflns_limit_h_min -8
_diffrn_reflns_limit_k_max 12
_diffrn_reflns_limit_k_min -12
_diffrn_reflns_limit_l_max 13
_diffrn_reflns_limit_l_min -13
_diffrn_reflns_number 6497
_diffrn_reflns_theta_full 25.00
_diffrn_reflns_theta_max 25.60
_diffrn_reflns_theta_min 3.88
_diffrn_standards_number 0
_exptl_absorpt_coefficient_mu 11.805
_exptl_absorpt_correction_T_max 0.4921
_exptl_absorpt_correction_T_min 0.1907
_exptl_absorpt_correction_type multi-scan
_exptl_absorpt_process_details 'MULABS (Spek, 2003; Blessing, 1995)'
_exptl_crystal_colour 'light yellow'
_exptl_crystal_density_diffrn 2.464
_exptl_crystal_density_method 'not measured'
_exptl_crystal_description plate
_exptl_crystal_F_000 500
_exptl_crystal_size_max 0.21
_exptl_crystal_size_mid 0.18
_exptl_crystal_size_min 0.07
_refine_diff_density_max 2.176
_refine_diff_density_min -1.532
_refine_diff_density_rms 0.336
_refine_ls_extinction_coef 0.011(2)
_refine_ls_extinction_expression Fc^*^=kFc[1+0.001xFc^2^\l^3^/sin(2\q)]^-1/4^
_refine_ls_extinction_method SHELXL
_refine_ls_goodness_of_fit_ref 1.076
_refine_ls_hydrogen_treatment mixed
_refine_ls_matrix_type full
_refine_ls_number_parameters 164
_refine_ls_number_reflns 2722
_refine_ls_number_restraints 0
_refine_ls_restrained_S_all 1.076
_refine_ls_R_factor_all 0.0823
_refine_ls_R_factor_gt 0.0686
_refine_ls_shift/su_max 0.001
_refine_ls_shift/su_mean 0.000
_refine_ls_structure_factor_coef Fsqd
_refine_ls_weighting_details 'calc w=1/[\s^2^(Fo^2^)+(0.1219P)^2^+0.0000P] where P=(Fo^2^+2Fc^2^)/3'
_refine_ls_weighting_scheme calc
_refine_ls_wR_factor_gt 0.1680
_refine_ls_wR_factor_ref 0.1779
_reflns_number_gt 2216
_reflns_number_total 2722
_reflns_threshold_expression >2sigma(I)
_cod_data_source_file om700995q-file002.cif
_cod_data_source_block wa596
_cod_depositor_comments
;
The following automatic conversions were performed:

'_symmetry_cell_setting' value 'Triclinic' changed to 'triclinic'
according to /home/saulius/struct/CIF-dictionaries/cif_core.dic
dictionary named 'cif_core.dic' version 2.4.1 from 2010-06-29.

Automatic conversion script
Id: cif_fix_values 1715 2011-07-08 13:25:40Z adriana 
;
_cod_database_code 4070759

loop_
_symmetry_equiv_pos_as_xyz
'x, y, z'
'-x, -y, -z'

loop_
_atom_site_label
_atom_site_type_symbol
_atom_site_fract_x
_atom_site_fract_y
_atom_site_fract_z
_atom_site_U_iso_or_equiv
_atom_site_adp_type
_atom_site_occupancy
_atom_site_symmetry_multiplicity
_atom_site_calc_flag
_atom_site_refinement_flags
Mn1 Mn 0.7163(2) 0.15095(11) 0.81345(12) 0.0223(3) Uani 1 1 d .
B1 B 0.6767(17) 0.3367(10) 0.6263(10) 0.029(2) Uani 1 1 d .
B3 B 0.8554(16) 0.3242(9) 1.1052(10) 0.0270(19) Uani 1 1 d .
Br1 Br 0.40265(15) 0.36769(9) 0.59042(9) 0.0330(3) Uani 1 1 d .
Br2 Br 0.78989(18) 0.30934(13) 0.49028(10) 0.0454(4) Uani 1 1 d .
Br3 Br 0.62708(16) 0.37217(9) 1.15065(9) 0.0359(3) Uani 1 1 d .
Br4 Br 1.05600(18) 0.27679(11) 1.23018(10) 0.0409(3) Uani 1 1 d .
O1 O 0.2376(12) 0.0630(8) 0.7382(9) 0.050(2) Uani 1 1 d .
O2 O 0.7117(14) -0.0351(8) 0.5821(8) 0.054(2) Uani 1 1 d .
O3 O 0.7405(14) -0.0465(7) 0.9667(9) 0.049(2) Uani 1 1 d .
C1 C 0.8020(13) 0.3370(8) 0.7607(9) 0.0234(16) Uani 1 1 d .
C2 C 0.7373(13) 0.3572(7) 0.8729(8) 0.0200(15) Uani 1 1 d .
H2 H 0.6182 0.3864 0.8774 0.024 Uiso 1 1 calc R
C3 C 0.8779(14) 0.3268(8) 0.9760(9) 0.0256(17) Uani 1 1 d .
C4 C 1.0361(13) 0.2875(8) 0.9263(9) 0.0270(17) Uani 1 1 d .
H4 H 1.1492 0.2597 0.9723 0.032 Uiso 1 1 calc R
C5 C 0.9961(14) 0.2968(8) 0.8015(9) 0.0267(17) Uani 1 1 d .
H5 H 1.0810 0.2798 0.7503 0.032 Uiso 1 1 calc R
C6 C 0.4224(16) 0.0949(9) 0.7656(10) 0.034(2) Uani 1 1 d .
C7 C 0.7067(16) 0.0337(9) 0.6692(10) 0.034(2) Uani 1 1 d .
C8 C 0.7289(15) 0.0274(8) 0.9054(9) 0.0305(19) Uani 1 1 d .

loop_
_atom_site_aniso_label
_atom_site_aniso_U_11
_atom_site_aniso_U_22
_atom_site_aniso_U_33
_atom_site_aniso_U_23
_atom_site_aniso_U_13
_atom_site_aniso_U_12
Mn1 0.0206(6) 0.0169(6) 0.0305(7) 0.0081(5) 0.0091(5) 0.0065(5)
B1 0.032(5) 0.031(5) 0.034(5) 0.014(4) 0.019(4) 0.015(4)
B3 0.022(4) 0.019(4) 0.035(5) 0.010(4) 0.008(4) -0.002(3)
Br1 0.0327(5) 0.0389(5) 0.0354(5) 0.0160(4) 0.0128(4) 0.0194(4)
Br2 0.0415(6) 0.0727(8) 0.0376(6) 0.0258(5) 0.0242(5) 0.0253(5)
Br3 0.0337(5) 0.0392(5) 0.0377(6) 0.0098(4) 0.0164(4) 0.0129(4)
Br4 0.0455(6) 0.0518(6) 0.0320(6) 0.0188(4) 0.0109(4) 0.0240(5)
O1 0.022(4) 0.042(4) 0.082(6) 0.015(4) 0.016(4) 0.006(3)
O2 0.052(5) 0.048(4) 0.050(5) -0.011(4) 0.016(4) 0.012(4)
O3 0.056(5) 0.027(3) 0.067(5) 0.025(3) 0.018(4) 0.013(3)
C1 0.022(4) 0.021(3) 0.034(4) 0.013(3) 0.013(3) 0.010(3)
C2 0.021(4) 0.009(3) 0.029(4) 0.006(3) 0.009(3) 0.003(3)
C3 0.023(4) 0.017(3) 0.035(5) 0.007(3) 0.010(4) 0.005(3)
C4 0.017(4) 0.029(4) 0.037(5) 0.012(3) 0.010(3) 0.007(3)
C5 0.022(4) 0.026(4) 0.037(5) 0.015(3) 0.013(4) 0.008(3)
C6 0.032(5) 0.024(4) 0.050(6) 0.014(4) 0.017(4) 0.011(4)
C7 0.030(5) 0.026(4) 0.041(5) 0.002(4) 0.010(4) 0.005(4)
C8 0.032(5) 0.021(4) 0.035(5) 0.010(4) 0.007(4) 0.006(3)

loop_
_atom_type_symbol
_atom_type_description
_atom_type_scat_dispersion_real
_atom_type_scat_dispersion_imag
_atom_type_scat_source
C C 0.0033 0.0016 'International Tables Vol C Tables 4.2.6.8 and 6.1.1.4'
H H 0.0000 0.0000 'International Tables Vol C Tables 4.2.6.8 and 6.1.1.4'
B B 0.0013 0.0007 'International Tables Vol C Tables 4.2.6.8 and 6.1.1.4'
Br Br -0.2901 2.4595 'International Tables Vol C Tables 4.2.6.8 and 6.1.1.4'
Mn Mn 0.3368 0.7283 'International Tables Vol C Tables 4.2.6.8 and 6.1.1.4'
O O 0.0106 0.0060 'International Tables Vol C Tables 4.2.6.8 and 6.1.1.4'

loop_
_geom_angle_atom_site_label_1
_geom_angle_atom_site_label_2
_geom_angle_atom_site_label_3
_geom_angle
C6 Mn1 C8 90.9(4)
C6 Mn1 C7 91.8(4)
C8 Mn1 C7 92.4(4)
C6 Mn1 C2 91.7(3)
C8 Mn1 C2 129.8(4)
C7 Mn1 C2 137.6(4)
C6 Mn1 C4 153.5(4)
C8 Mn1 C4 94.6(4)
C7 Mn1 C4 113.9(4)
C2 Mn1 C4 65.0(3)
C6 Mn1 C1 105.0(4)
C8 Mn1 C1 160.0(4)
C7 Mn1 C1 99.1(4)
C2 Mn1 C1 39.5(3)
C4 Mn1 C1 65.8(3)
C6 Mn1 C3 114.1(4)
C8 Mn1 C3 95.9(4)
C7 Mn1 C3 152.6(4)
C2 Mn1 C3 38.9(3)
C4 Mn1 C3 39.5(3)
C1 Mn1 C3 66.7(3)
C6 Mn1 C5 144.1(4)
C8 Mn1 C5 125.0(4)
C7 Mn1 C5 89.0(4)
C2 Mn1 C5 64.9(3)
C4 Mn1 C5 37.5(4)
C1 Mn1 C5 39.8(3)
C3 Mn1 C5 65.0(3)
C1 B1 Br2 121.1(7)
C1 B1 Br1 120.5(6)
Br2 B1 Br1 118.4(6)
C3 B3 Br4 121.4(7)
C3 B3 Br3 121.0(7)
Br4 B3 Br3 117.6(5)
C2 C1 C5 104.5(7)
C2 C1 B1 127.2(7)
C5 C1 B1 127.7(8)
C2 C1 Mn1 69.6(4)
C5 C1 Mn1 70.7(4)
B1 C1 Mn1 117.0(6)
C3 C2 C1 110.7(7)
C3 C2 Mn1 71.6(4)
C1 C2 Mn1 70.8(4)
C3 C2 H2 124.7
C1 C2 H2 124.7
Mn1 C2 H2 124.5
C2 C3 C4 105.4(7)
C2 C3 B3 127.3(8)
C4 C3 B3 127.1(8)
C2 C3 Mn1 69.5(4)
C4 C3 Mn1 69.6(5)
B3 C3 Mn1 121.4(6)
C5 C4 C3 109.7(8)
C5 C4 Mn1 72.1(5)
C3 C4 Mn1 70.9(5)
C5 C4 H4 125.2
C3 C4 H4 125.2
Mn1 C4 H4 123.5
C4 C5 C1 109.6(8)
C4 C5 Mn1 70.4(5)
C1 C5 Mn1 69.5(4)
C4 C5 H5 125.2
C1 C5 H5 125.2
Mn1 C5 H5 126.5
O1 C6 Mn1 177.8(9)
O2 C7 Mn1 176.6(9)
O3 C8 Mn1 177.7(9)

loop_
_geom_bond_atom_site_label_1
_geom_bond_atom_site_label_2
_geom_bond_distance
Mn1 C6 1.815(10)
Mn1 C8 1.824(9)
Mn1 C7 1.846(10)
Mn1 C2 2.139(7)
Mn1 C4 2.149(9)
Mn1 C1 2.155(8)
Mn1 C3 2.167(8)
Mn1 C5 2.171(8)
B1 C1 1.524(14)
B1 Br2 1.911(10)
B1 Br1 1.921(10)
B3 C3 1.515(14)
B3 Br4 1.914(10)
B3 Br3 1.921(10)
O1 C6 1.145(12)
O2 C7 1.133(12)
O3 C8 1.142(12)
C1 C2 1.452(11)
C1 C5 1.472(12)
C2 C3 1.436(12)
C2 H2 0.9500
C3 C4 1.460(12)
C4 C5 1.389(13)
C4 H4 0.9500
C5 H5 0.9500

loop_
_geom_torsion_atom_site_label_1
_geom_torsion_atom_site_label_2
_geom_torsion_atom_site_label_3
_geom_torsion_atom_site_label_4
_geom_torsion
Br2 B1 C1 C2 179.6(6)
Br1 B1 C1 C2 0.9(12)
Br2 B1 C1 C5 -10.7(12)
Br1 B1 C1 C5 170.6(7)
Br2 B1 C1 Mn1 -96.3(7)
Br1 B1 C1 Mn1 84.9(8)
C6 Mn1 C1 C2 74.1(6)
C8 Mn1 C1 C2 -67.2(12)
C7 Mn1 C1 C2 168.4(5)
C4 Mn1 C1 C2 -79.4(5)
C3 Mn1 C1 C2 -36.1(5)
C5 Mn1 C1 C2 -114.4(7)
C6 Mn1 C1 C5 -171.5(6)
C8 Mn1 C1 C5 47.2(13)
C7 Mn1 C1 C5 -77.2(6)
C2 Mn1 C1 C5 114.4(7)
C4 Mn1 C1 C5 35.0(5)
C3 Mn1 C1 C5 78.3(5)
C6 Mn1 C1 B1 -48.2(7)
C8 Mn1 C1 B1 170.5(10)
C7 Mn1 C1 B1 46.1(7)
C2 Mn1 C1 B1 -122.3(8)
C4 Mn1 C1 B1 158.3(7)
C3 Mn1 C1 B1 -158.4(7)
C5 Mn1 C1 B1 123.3(8)
C5 C1 C2 C3 -1.9(8)
B1 C1 C2 C3 169.7(8)
Mn1 C1 C2 C3 60.7(5)
C5 C1 C2 Mn1 -62.6(5)
B1 C1 C2 Mn1 109.0(8)
C6 Mn1 C2 C3 127.7(5)
C8 Mn1 C2 C3 35.1(7)
C7 Mn1 C2 C3 -137.8(6)
C4 Mn1 C2 C3 -39.0(5)
C1 Mn1 C2 C3 -120.7(6)
C5 Mn1 C2 C3 -80.6(5)
C6 Mn1 C2 C1 -111.6(6)
C8 Mn1 C2 C1 155.7(5)
C7 Mn1 C2 C1 -17.1(7)
C4 Mn1 C2 C1 81.6(5)
C3 Mn1 C2 C1 120.7(6)
C5 Mn1 C2 C1 40.0(5)
C1 C2 C3 C4 0.4(8)
Mn1 C2 C3 C4 60.7(5)
C1 C2 C3 B3 -174.7(8)
Mn1 C2 C3 B3 -114.4(8)
C1 C2 C3 Mn1 -60.3(5)
Br4 B3 C3 C2 178.4(6)
Br3 B3 C3 C2 -2.9(11)
Br4 B3 C3 C4 4.3(12)
Br3 B3 C3 C4 -177.0(7)
Br4 B3 C3 Mn1 91.4(7)
Br3 B3 C3 Mn1 -90.0(7)
C6 Mn1 C3 C2 -60.0(6)
C8 Mn1 C3 C2 -153.7(5)
C7 Mn1 C3 C2 99.4(9)
C4 Mn1 C3 C2 116.3(7)
C1 Mn1 C3 C2 36.6(4)
C5 Mn1 C3 C2 80.3(5)
C6 Mn1 C3 C4 -176.3(5)
C8 Mn1 C3 C4 90.1(6)
C7 Mn1 C3 C4 -16.9(11)
C2 Mn1 C3 C4 -116.3(7)
C1 Mn1 C3 C4 -79.7(5)
C5 Mn1 C3 C4 -35.9(5)
C6 Mn1 C3 B3 61.9(8)
C8 Mn1 C3 B3 -31.7(8)
C7 Mn1 C3 B3 -138.6(9)
C2 Mn1 C3 B3 122.0(9)
C4 Mn1 C3 B3 -121.8(9)
C1 Mn1 C3 B3 158.6(8)
C5 Mn1 C3 B3 -157.7(8)
C2 C3 C4 C5 1.4(9)
B3 C3 C4 C5 176.5(8)
Mn1 C3 C4 C5 62.0(6)
C2 C3 C4 Mn1 -60.6(5)
B3 C3 C4 Mn1 114.5(8)
C6 Mn1 C4 C5 -111.6(9)
C8 Mn1 C4 C5 147.1(6)
C7 Mn1 C4 C5 52.5(6)
C2 Mn1 C4 C5 -80.7(5)
C1 Mn1 C4 C5 -37.0(5)
C3 Mn1 C4 C5 -119.1(7)
C6 Mn1 C4 C3 7.6(11)
C8 Mn1 C4 C3 -93.7(6)
C7 Mn1 C4 C3 171.6(5)
C2 Mn1 C4 C3 38.5(5)
C1 Mn1 C4 C3 82.1(5)
C5 Mn1 C4 C3 119.1(7)
C3 C4 C5 C1 -2.6(10)
Mn1 C4 C5 C1 58.6(6)
C3 C4 C5 Mn1 -61.2(6)
C2 C1 C5 C4 2.7(9)
B1 C1 C5 C4 -168.8(8)
Mn1 C1 C5 C4 -59.1(6)
C2 C1 C5 Mn1 61.9(5)
B1 C1 C5 Mn1 -109.7(8)
C6 Mn1 C5 C4 134.9(7)
C8 Mn1 C5 C4 -41.3(7)
C7 Mn1 C5 C4 -133.5(6)
C2 Mn1 C5 C4 81.0(5)
C1 Mn1 C5 C4 120.9(7)
C3 Mn1 C5 C4 37.9(5)
C6 Mn1 C5 C1 14.1(9)
C8 Mn1 C5 C1 -162.1(5)
C7 Mn1 C5 C1 105.6(6)
C2 Mn1 C5 C1 -39.8(5)
C4 Mn1 C5 C1 -120.9(7)
C3 Mn1 C5 C1 -83.0(5)
C8 Mn1 C6 O1 104(26)
C7 Mn1 C6 O1 -164(26)
C2 Mn1 C6 O1 -26(26)
C4 Mn1 C6 O1 2(27)
C1 Mn1 C6 O1 -64(27)
C3 Mn1 C6 O1 7(27)
C5 Mn1 C6 O1 -73(27)
C6 Mn1 C7 O2 170(16)
C8 Mn1 C7 O2 -99(16)
C2 Mn1 C7 O2 76(16)
C4 Mn1 C7 O2 -3(16)
C1 Mn1 C7 O2 65(16)
C3 Mn1 C7 O2 9(17)
C5 Mn1 C7 O2 26(16)
C6 Mn1 C8 O3 -116(22)
C7 Mn1 C8 O3 152(22)
C2 Mn1 C8 O3 -23(23)
C4 Mn1 C8 O3 38(23)
C1 Mn1 C8 O3 26(23)
C3 Mn1 C8 O3 -2(23)
C5 Mn1 C8 O3 61(23)
